data_4316087
loop_
_publ_author_name
'G\'eza Szigethy'
'Kenneth N. Raymond'

_publ_section_title
;
 Influence of Linker Geometry on Uranyl Complexation by Rigidly Linked
 Bis(3-hydroxy-N-methyl-pyridin-2-one)
;
_journal_name_full 'Inorganic Chemistry'
_journal_page_first 6755
_journal_page_last 6765
_journal_paper_doi 10.1021/ic1007878
_journal_volume 49
_journal_year 2010
_chemical_formula_moiety 'C29 H26 N4 O9 S U, 2(O0.79)'
_chemical_formula_sum 'C29 H26 N4 O10.6 S U'
_chemical_formula_weight 870.15
_chemical_melting_point ?
_chemical_name_common '1,8-bis-Me-3,2-HOPO-fluorene, uranyl complex'
_chemical_name_systematic
; 
 ? 
;
_space_group_IT_number 62
_symmetry_cell_setting orthorhombic
_symmetry_space_group_name_Hall '-P 2ac 2n'
_symmetry_space_group_name_H-M 'P n m a'
_atom_sites_solution_hydrogens geom
_atom_sites_solution_primary direct
_atom_sites_solution_secondary difmap
_audit_creation_method SHELXL-97
_cell_angle_alpha 90.00
_cell_angle_beta 90.00
_cell_angle_gamma 90.00
_cell_formula_units_Z 4
_cell_length_a 10.724(3)
_cell_length_b 15.738(4)
_cell_length_c 17.310(4)
_cell_measurement_reflns_used 6858
_cell_measurement_temperature 173(2)
_cell_measurement_theta_max 33.56
_cell_measurement_theta_min 2.44
_cell_volume 2921.5(13)
_computing_cell_refinement 'Saint v.7.23'
_computing_data_collection 'Bruker APEX2 v.2.0.2'
_computing_data_reduction 'Saint v.7.23'
_computing_molecular_graphics 'ORTEP-3 v.1.08, POV-Ray v3.6.1c.icl8.win32'
_computing_publication_material 'ORTEP-3 v.1.08, POV-Ray v3.6.1c.icl8.win32'
_computing_structure_refinement 'SHELXL-97 (Sheldrick, 1997)'
_computing_structure_solution 'SHELXS-97 (Sheldrick, 1990)'
_diffrn_ambient_temperature 173(2)
_diffrn_detector_area_resol_mean 3.623
_diffrn_measured_fraction_theta_full 0.967
_diffrn_measured_fraction_theta_max 0.942
_diffrn_measurement_device_type 'Bruker Platinum 200'
_diffrn_measurement_method \w-scans
_diffrn_radiation_monochromator 'chanel-cut Si-<111> crystal'
_diffrn_radiation_source 'Advanced Light Source Station 11.3.1'
_diffrn_radiation_type synchrotron
_diffrn_radiation_wavelength 0.77490
_diffrn_reflns_av_R_equivalents 0.0582
_diffrn_reflns_av_sigmaI/netI 0.0601
_diffrn_reflns_limit_h_max 8
_diffrn_reflns_limit_h_min -15
_diffrn_reflns_limit_k_max 20
_diffrn_reflns_limit_k_min -19
_diffrn_reflns_limit_l_max 24
_diffrn_reflns_limit_l_min -24
_diffrn_reflns_number 16117
_diffrn_reflns_theta_full 29.00
_diffrn_reflns_theta_max 33.64
_diffrn_reflns_theta_min 1.91
_diffrn_standards_number 0
_exptl_absorpt_coefficient_mu 3.150
_exptl_absorpt_correction_T_max 0.9484
_exptl_absorpt_correction_T_min 0.8584
_exptl_absorpt_correction_type multi-scan
_exptl_absorpt_process_details 'Blessing, 1995'
_exptl_crystal_colour red
_exptl_crystal_density_diffrn 1.978
_exptl_crystal_density_meas ?
_exptl_crystal_density_method 'not measured'
_exptl_crystal_description rhombohedron
_exptl_crystal_F_000 1683
_exptl_crystal_size_max 0.05
_exptl_crystal_size_mid 0.03
_exptl_crystal_size_min 0.02
_refine_diff_density_max 3.520
_refine_diff_density_min -1.551
_refine_diff_density_rms 0.207
_refine_ls_extinction_coef none
_refine_ls_extinction_method none
_refine_ls_goodness_of_fit_ref 1.143
_refine_ls_hydrogen_treatment constr
_refine_ls_matrix_type full
_refine_ls_number_parameters 228
_refine_ls_number_reflns 4361
_refine_ls_number_restraints 36
_refine_ls_restrained_S_all 1.140
_refine_ls_R_factor_all 0.0493
_refine_ls_R_factor_gt 0.0438
_refine_ls_shift/su_max 0.002
_refine_ls_shift/su_mean 0.000
_refine_ls_structure_factor_coef Fsqd
_refine_ls_weighting_details 'calc w=1/[\s^2^(Fo^2^)+(0.0714P)^2^+0.0000P] where P=(Fo^2^+2Fc^2^)/3'
_refine_ls_weighting_scheme calc
_refine_ls_wR_factor_gt 0.1207
_refine_ls_wR_factor_ref 0.1241
_reflns_number_gt 3837
_reflns_number_total 4361
_reflns_threshold_expression >2sigma(I)
_cod_data_source_file ic1007878_si_002_7.cif
_cod_data_source_block gs3111
_cod_depositor_comments
;
The following automatic conversions were performed:

'_chemical_melting_point' value 'not measured' was changed to '?' -
the value is undefined or not given.

Automatic conversion script
Id: cif_fix_values 1569 2011-02-09 13:29:24Z adriana 

The following automatic conversions were performed:

'_exptl_crystal_density_meas' value 'not measured' was changed to '?'
- the value is perceived as not measured.

Automatic conversion script
Id: cif_fix_values 3008 2015-01-20 13:52:24Z robertas 
;
_cod_original_cell_volume 2921.7(12)
_cod_original_formula_sum 'C29 H26 N4 O10.60 S U'
_cod_database_code 4316087

loop_
_symmetry_equiv_pos_as_xyz
'x, y, z'
'-x+1/2, -y, z+1/2'
'-x, y+1/2, -z'
'x+1/2, -y+1/2, -z+1/2'
'-x, -y, -z'
'x-1/2, y, -z-1/2'
'x, -y-1/2, z'
'-x-1/2, y-1/2, z-1/2'

loop_
_atom_site_label
_atom_site_type_symbol
_atom_site_fract_x
_atom_site_fract_y
_atom_site_fract_z
_atom_site_U_iso_or_equiv
_atom_site_adp_type
_atom_site_occupancy
_atom_site_symmetry_multiplicity
_atom_site_calc_flag
_atom_site_refinement_flags
_atom_site_disorder_assembly
_atom_site_disorder_group
U1 U 0.324719(18) 0.2500 0.554318(9) 0.02688(10) Uani 1 2 d S . .
O3 O 0.3958(3) 0.1074(2) 0.58577(17) 0.0365(7) Uani 1 1 d . A .
O4 O 0.2111(3) 0.13881(18) 0.49192(15) 0.0288(6) Uani 1 1 d . A .
O6 O 0.0404(3) -0.0738(2) 0.3822(2) 0.0463(8) Uani 1 1 d . A .
O2 O 0.2131(5) 0.2500 0.6295(2) 0.0436(11) Uani 1 2 d S A .
O1 O 0.4352(4) 0.2500 0.4791(2) 0.0350(9) Uani 1 2 d S A .
N1 N 0.3876(3) -0.0342(2) 0.56698(18) 0.0285(7) Uani 1 1 d . . .
N2 N 0.0303(3) 0.0686(2) 0.40089(16) 0.0254(6) Uani 1 1 d . A .
H2A H 0.0630 0.1107 0.4276 0.031 Uiso 1 1 calc R . .
C1 C 0.4924(4) -0.0454(3) 0.6199(2) 0.0360(9) Uani 1 1 d . . .
H1A H 0.4665 -0.0300 0.6723 0.054 Uiso 1 1 calc R . .
H1B H 0.5616 -0.0088 0.6037 0.054 Uiso 1 1 calc R . .
H1C H 0.5193 -0.1049 0.6191 0.054 Uiso 1 1 calc R . .
C2 C 0.3326(4) -0.1040(3) 0.5332(3) 0.0318(9) Uani 1 1 d . . .
H2 H 0.3636 -0.1593 0.5438 0.038 Uiso 1 1 calc R . .
C3 C 0.2351(4) -0.0940(3) 0.4852(2) 0.0290(8) Uani 1 1 d . . .
H3 H 0.1982 -0.1426 0.4621 0.035 Uiso 1 1 calc R . .
C5 C 0.2408(3) 0.0583(3) 0.50139(19) 0.0256(7) Uani 1 1 d . . .
C6 C 0.1859(3) -0.0121(3) 0.4683(2) 0.0258(8) Uani 1 1 d . A .
C7 C 0.0788(4) -0.0096(3) 0.41336(19) 0.0276(7) Uani 1 1 d . . .
C9 C -0.0663(4) 0.0896(3) 0.35000(18) 0.0266(7) Uani 1 1 d . . .
C10 C -0.1401(4) 0.0314(3) 0.3100(2) 0.0293(8) Uani 1 1 d . A .
H10 H -0.1283 -0.0278 0.3178 0.035 Uiso 1 1 calc R . .
C11 C -0.2309(4) 0.0598(3) 0.2587(2) 0.0333(8) Uani 1 1 d . . .
H11 H -0.2791 0.0193 0.2311 0.040 Uiso 1 1 calc R A .
C12 C -0.2527(4) 0.1447(3) 0.2469(2) 0.0357(9) Uani 1 1 d . A .
H12 H -0.3153 0.1631 0.2119 0.043 Uiso 1 1 calc R . .
C13 C -0.1809(4) 0.2032(3) 0.2875(2) 0.0306(9) Uani 1 1 d . . .
C14 C -0.0901(3) 0.1759(3) 0.33900(18) 0.0248(7) Uani 1 1 d . A .
C15 C -0.0281(5) 0.2500 0.3783(3) 0.0267(10) Uani 1 2 d S . .
H15A H -0.0446 0.2500 0.4346 0.032 Uiso 1 2 calc SR A .
H15B H 0.0631 0.2500 0.3694 0.032 Uiso 1 2 calc SR . .
C20 C 0.3454(4) 0.0445(3) 0.55391(19) 0.0278(9) Uani 1 1 d . A .
C16 C 0.6679(5) 0.1654(4) 0.7016(3) 0.0538(15) Uani 1 1 d . . .
H17A H 0.6470 0.1114 0.6767 0.065 Uiso 0.906(4) 1 calc PR A 1
H17B H 0.6260 0.1689 0.7518 0.065 Uiso 0.906(4) 1 calc PR A 1
H17C H 0.7584 0.1689 0.7091 0.065 Uiso 0.906(4) 1 calc PR A 1
H17E H 0.6216 0.1121 0.6958 0.065 Uiso 0.094(4) 1 d PR A 2
H17F H 0.7049 0.1680 0.7533 0.065 Uiso 0.094(4) 1 d PR A 2
H17D H 0.7342 0.1680 0.6627 0.065 Uiso 0.094(4) 1 d PR A 2
S1 S 0.61848(19) 0.2500 0.64278(9) 0.0358(5) Uani 0.906(4) 2 d SPU . 1
O5 O 0.4776(5) 0.2500 0.6519(3) 0.0423(12) Uani 0.906(4) 2 d SPU . 1
S1A S 0.568(2) 0.2500 0.6888(12) 0.051(3) Uani 0.094(4) 2 d SPU . 2
O5A O 0.522(5) 0.2500 0.601(3) 0.041(3) Uani 0.094(4) 2 d SPU . 2
O1S O 0.9130(11) 0.2500 0.6132(7) 0.103(3) Uiso 0.88 2 d SP B 3
O2S O 0.9402(17) 0.2500 0.5735(10) 0.117(5) Uiso 0.71 2 d SP C 4

loop_
_atom_site_aniso_label
_atom_site_aniso_U_11
_atom_site_aniso_U_22
_atom_site_aniso_U_33
_atom_site_aniso_U_23
_atom_site_aniso_U_13
_atom_site_aniso_U_12
U1 0.03034(14) 0.02002(17) 0.03027(12) 0.000 -0.00557(6) 0.000
O3 0.0405(16) 0.0221(17) 0.0467(15) 0.0017(11) -0.0161(12) -0.0017(13)
O4 0.0313(13) 0.0181(16) 0.0371(12) 0.0025(10) -0.0087(10) 0.0002(12)
O6 0.051(2) 0.0220(19) 0.066(2) -0.0059(14) -0.0266(16) 0.0027(15)
O2 0.054(3) 0.046(3) 0.0312(18) 0.000 0.0061(18) 0.000
O1 0.032(2) 0.029(3) 0.044(2) 0.000 0.0033(16) 0.000
N1 0.0287(16) 0.022(2) 0.0348(13) 0.0029(12) -0.0034(12) 0.0020(14)
N2 0.0270(15) 0.0185(18) 0.0308(12) -0.0013(10) -0.0020(11) -0.0003(12)
C1 0.033(2) 0.032(3) 0.0429(19) 0.0084(16) -0.0105(15) 0.0004(17)
C2 0.037(2) 0.017(2) 0.0409(18) 0.0031(16) -0.0005(14) 0.0018(15)
C3 0.0334(19) 0.017(2) 0.0362(16) -0.0010(12) -0.0002(14) -0.0018(15)
C5 0.0233(16) 0.024(2) 0.0296(14) 0.0025(12) 0.0005(12) -0.0018(14)
C6 0.0242(17) 0.024(2) 0.0294(15) 0.0016(14) 0.0025(11) 0.0051(14)
C7 0.0285(17) 0.023(2) 0.0314(15) 0.0015(13) -0.0009(12) -0.0012(15)
C9 0.0271(16) 0.027(2) 0.0255(13) -0.0002(12) -0.0016(11) -0.0010(15)
C10 0.0308(18) 0.025(2) 0.0324(15) -0.0037(13) -0.0035(14) -0.0011(17)
C11 0.036(2) 0.027(2) 0.0370(17) -0.0054(14) -0.0081(15) -0.0066(18)
C12 0.035(2) 0.034(3) 0.0379(17) -0.0028(15) -0.0129(15) -0.0019(17)
C13 0.035(2) 0.026(3) 0.0312(16) 0.0004(14) -0.0063(12) 0.0019(15)
C14 0.0240(16) 0.019(2) 0.0313(14) -0.0040(12) -0.0014(12) -0.0011(13)
C15 0.022(2) 0.022(3) 0.036(2) 0.000 -0.0018(17) 0.000
C20 0.0290(18) 0.020(3) 0.0339(18) 0.0034(12) -0.0012(12) -0.0002(16)
C16 0.073(4) 0.043(4) 0.046(2) 0.002(2) -0.023(2) 0.008(3)
S1 0.0507(10) 0.0217(9) 0.0351(7) 0.000 -0.0153(7) 0.000
O5 0.051(3) 0.034(3) 0.042(2) 0.000 -0.017(2) 0.000
S1A 0.057(6) 0.044(6) 0.051(5) 0.000 -0.009(5) 0.000
O5A 0.051(6) 0.031(6) 0.040(6) 0.000 -0.011(6) 0.000

loop_
_atom_type_symbol
_atom_type_description
_atom_type_scat_dispersion_real
_atom_type_scat_dispersion_imag
_atom_type_scat_source
C C -0.0020 0.0020 'International Tables Vol C Tables 4.2.6.8 and 6.1.1.4'
H H 0.0000 0.0000 'International Tables Vol C Tables 4.2.6.8 and 6.1.1.4'
N N -0.0031 0.0040 'International Tables Vol C Tables 4.2.6.8 and 6.1.1.4'
O O -0.0042 0.0074 'International Tables Vol C Tables 4.2.6.8 and 6.1.1.4'
S S 0.1206 0.1480 'International Tables Vol C Tables 4.2.6.8 and 6.1.1.4'
U U -8.0145 4.5872 'International Tables Vol C Tables 4.2.6.8 and 6.1.1.4'

loop_
_geom_angle_atom_site_label_1
_geom_angle_atom_site_label_2
_geom_angle_atom_site_label_3
_geom_angle
_geom_angle_site_symmetry_1
_geom_angle_site_symmetry_3
_geom_angle_publ_flag
O1 U1 O2 179.7(2) . . ?
O1 U1 O5A 68.4(13) . . ?
O2 U1 O5A 111.9(13) . . ?
O1 U1 O5 93.5(2) . . ?
O2 U1 O5 86.8(2) . . ?
O5A U1 O5 25.1(12) . . ?
O1 U1 O4 90.53(12) . . ?
O2 U1 O4 89.27(14) . . ?
O5A U1 O4 129.6(4) . . ?
O5 U1 O4 132.79(7) . . ?
O1 U1 O4 90.53(12) . 7_565 ?
O2 U1 O4 89.27(14) . 7_565 ?
O5A U1 O4 129.6(4) . 7_565 ?
O5 U1 O4 132.79(7) . 7_565 ?
O4 U1 O4 94.11(13) . 7_565 ?
O1 U1 O3 87.39(10) . 7_565 ?
O2 U1 O3 92.73(10) . 7_565 ?
O5A U1 O3 68.14(15) . 7_565 ?
O5 U1 O3 67.73(7) . 7_565 ?
O4 U1 O3 159.47(9) . 7_565 ?
O4 U1 O3 65.51(9) 7_565 7_565 ?
O1 U1 O3 87.39(9) . . ?
O2 U1 O3 92.73(10) . . ?
O5A U1 O3 68.14(16) . . ?
O5 U1 O3 67.73(7) . . ?
O4 U1 O3 65.51(9) . . ?
O4 U1 O3 159.47(9) 7_565 . ?
O3 U1 O3 134.69(14) 7_565 . ?
C20 O3 U1 119.6(3) . . ?
C5 O4 U1 121.6(2) . . ?
C20 N1 C2 121.5(4) . . ?
C20 N1 C1 118.6(4) . . ?
C2 N1 C1 119.9(4) . . ?
C7 N2 C9 126.8(3) . . ?
C7 N2 H2A 116.6 . . ?
C9 N2 H2A 116.6 . . ?
N1 C1 H1A 109.5 . . ?
N1 C1 H1B 109.5 . . ?
H1A C1 H1B 109.5 . . ?
N1 C1 H1C 109.5 . . ?
H1A C1 H1C 109.5 . . ?
H1B C1 H1C 109.5 . . ?
C3 C2 N1 120.1(4) . . ?
C3 C2 H2 120.0 . . ?
N1 C2 H2 120.0 . . ?
C2 C3 C6 121.4(4) . . ?
C2 C3 H3 119.3 . . ?
C6 C3 H3 119.3 . . ?
O4 C5 C6 128.2(3) . . ?
O4 C5 C20 114.0(4) . . ?
C6 C5 C20 117.8(4) . . ?
C5 C6 C3 119.0(3) . . ?
C5 C6 C7 124.9(4) . . ?
C3 C6 C7 116.2(4) . . ?
O6 C7 N2 123.7(3) . . ?
O6 C7 C6 121.4(4) . . ?
N2 C7 C6 114.9(4) . . ?
C10 C9 C14 117.9(3) . . ?
C10 C9 N2 125.3(4) . . ?
C14 C9 N2 116.8(3) . . ?
C11 C10 C9 120.2(4) . . ?
C11 C10 H10 119.9 . . ?
C9 C10 H10 119.9 . . ?
C12 C11 C10 121.8(4) . . ?
C12 C11 H11 119.1 . . ?
C10 C11 H11 119.1 . . ?
C11 C12 C13 118.4(4) . . ?
C11 C12 H12 120.8 . . ?
C13 C12 H12 120.8 . . ?
C14 C13 C12 120.5(4) . . ?
C14 C13 C13 108.0(3) . 7_565 ?
C12 C13 C13 131.5(3) . 7_565 ?
C13 C14 C9 121.1(4) . . ?
C13 C14 C15 111.2(4) . . ?
C9 C14 C15 127.7(3) . . ?
C14 C15 C14 101.5(4) 7_565 . ?
C14 C15 H15A 111.5 7_565 . ?
C14 C15 H15A 111.5 . . ?
C14 C15 H15B 111.5 7_565 . ?
C14 C15 H15B 111.5 . . ?
H15A C15 H15B 109.3 . . ?
O3 C20 N1 120.7(4) . . ?
O3 C20 C5 119.1(4) . . ?
N1 C20 C5 120.2(4) . . ?
S1A C16 S1 32.1(7) . . ?
S1A C16 H17A 118.1 . . ?
S1 C16 H17A 109.5 . . ?
S1A C16 H17B 77.6 . . ?
S1 C16 H17B 109.5 . . ?
H17A C16 H17B 109.5 . . ?
S1A C16 H17C 126.2 . . ?
S1 C16 H17C 109.5 . . ?
H17A C16 H17C 109.5 . . ?
H17B C16 H17C 109.5 . . ?
S1A C16 H17E 109.3 . . ?
S1 C16 H17E 115.8 . . ?
H17A C16 H17E 25.3 . . ?
H17B C16 H17E 84.5 . . ?
H17C C16 H17E 124.3 . . ?
S1A C16 H17F 109.7 . . ?
S1 C16 H17F 128.3 . . ?
H17A C16 H17F 122.0 . . ?
H17B C16 H17F 51.1 . . ?
H17C C16 H17F 58.5 . . ?
H17E C16 H17F 109.5 . . ?
S1A C16 H17D 109.4 . . ?
S1 C16 H17D 77.8 . . ?
H17A C16 H17D 84.2 . . ?
H17B C16 H17D 160.0 . . ?
H17C C16 H17D 51.0 . . ?
H17E C16 H17D 109.5 . . ?
H17F C16 H17D 109.5 . . ?
O5 S1 C16 103.9(2) . 7_565 ?
O5 S1 C16 103.9(2) . . ?
C16 S1 C16 98.4(4) 7_565 . ?
O5 S1 H17D 131.1 . . ?
C16 S1 H17D 102.8 7_565 . ?
C16 S1 H17D 31.7 . . ?
S1 O5 U1 128.2(3) . . ?
O5A S1A C16 108.2(15) . 7_565 ?
O5A S1A C16 108.2(15) . . ?
C16 S1A C16 101.0(12) 7_565 . ?
S1A O5A U1 128(3) . . ?

loop_
_geom_bond_atom_site_label_1
_geom_bond_atom_site_label_2
_geom_bond_distance
_geom_bond_site_symmetry_2
_geom_bond_publ_flag
U1 O1 1.760(4) . ?
U1 O2 1.768(5) . ?
U1 O5A 2.27(5) . ?
U1 O5 2.355(5) . ?
U1 O4 2.391(3) . ?
U1 O4 2.391(3) 7_565 ?
U1 O3 2.433(3) 7_565 ?
U1 O3 2.433(3) . ?
O3 C20 1.255(6) . ?
O4 C5 1.317(5) . ?
O6 C7 1.217(5) . ?
N1 C20 1.337(6) . ?
N1 C2 1.378(6) . ?
N1 C1 1.461(5) . ?
N2 C7 1.353(5) . ?
N2 C9 1.400(5) . ?
N2 H2A 0.8800 . ?
C1 H1A 0.9800 . ?
C1 H1B 0.9800 . ?
C1 H1C 0.9800 . ?
C2 C3 1.345(6) . ?
C2 H2 0.9500 . ?
C3 C6 1.422(6) . ?
C3 H3 0.9500 . ?
C5 C6 1.380(6) . ?
C5 C20 1.460(5) . ?
C6 C7 1.492(5) . ?
C9 C10 1.395(5) . ?
C9 C14 1.395(6) . ?
C10 C11 1.392(6) . ?
C10 H10 0.9500 . ?
C11 C12 1.372(7) . ?
C11 H11 0.9500 . ?
C12 C13 1.390(6) . ?
C12 H12 0.9500 . ?
C13 C14 1.389(5) . ?
C13 C13 1.473(10) 7_565 ?
C14 C15 1.505(5) . ?
C15 C14 1.505(5) 7_565 ?
C15 H15A 0.9900 . ?
C15 H15B 0.9900 . ?
C16 S1A 1.725(15) . ?
C16 S1 1.758(6) . ?
C16 H17A 0.9800 . ?
C16 H17B 0.9800 . ?
C16 H17C 0.9800 . ?
C16 H17E 0.9800 . ?
C16 H17F 0.9799 . ?
C16 H17D 0.9800 . ?
S1 O5 1.519(6) . ?
S1 C16 1.758(6) 7_565 ?
S1 H17D 1.8233 . ?
S1A O5A 1.60(5) . ?
S1A C16 1.725(15) 7_565 ?

loop_
_geom_torsion_atom_site_label_1
_geom_torsion_atom_site_label_2
_geom_torsion_atom_site_label_3
_geom_torsion_atom_site_label_4
_geom_torsion
_geom_torsion_site_symmetry_1
_geom_torsion_site_symmetry_2
_geom_torsion_site_symmetry_3
_geom_torsion_site_symmetry_4
_geom_torsion_publ_flag
O1 U1 O3 C20 -89.2(3) . . . . ?
O2 U1 O3 C20 90.5(3) . . . . ?
O5A U1 O3 C20 -156.9(14) . . . . ?
O5 U1 O3 C20 175.9(4) . . . . ?
O4 U1 O3 C20 2.6(3) . . . . ?
O4 U1 O3 C20 -4.7(5) 7_565 . . . ?
O3 U1 O3 C20 -172.9(2) 7_565 . . . ?
O1 U1 O4 C5 84.9(3) . . . . ?
O2 U1 O4 C5 -95.3(3) . . . . ?
O5A U1 O4 C5 22.9(16) . . . . ?
O5 U1 O4 C5 -10.4(4) . . . . ?
O4 U1 O4 C5 175.4(2) 7_565 . . . ?
O3 U1 O4 C5 168.8(3) 7_565 . . . ?
O3 U1 O4 C5 -2.0(3) . . . . ?
C20 N1 C2 C3 0.7(6) . . . . ?
C1 N1 C2 C3 179.2(4) . . . . ?
N1 C2 C3 C6 -0.3(6) . . . . ?
U1 O4 C5 C6 -178.6(3) . . . . ?
U1 O4 C5 C20 1.4(4) . . . . ?
O4 C5 C6 C3 178.5(4) . . . . ?
C20 C5 C6 C3 -1.5(5) . . . . ?
O4 C5 C6 C7 0.2(6) . . . . ?
C20 C5 C6 C7 -179.8(3) . . . . ?
C2 C3 C6 C5 0.7(6) . . . . ?
C2 C3 C6 C7 179.2(4) . . . . ?
C9 N2 C7 O6 -2.2(6) . . . . ?
C9 N2 C7 C6 177.1(3) . . . . ?
C5 C6 C7 O6 174.9(4) . . . . ?
C3 C6 C7 O6 -3.5(6) . . . . ?
C5 C6 C7 N2 -4.4(5) . . . . ?
C3 C6 C7 N2 177.2(3) . . . . ?
C7 N2 C9 C10 8.4(6) . . . . ?
C7 N2 C9 C14 -171.8(3) . . . . ?
C14 C9 C10 C11 2.4(6) . . . . ?
N2 C9 C10 C11 -177.7(4) . . . . ?
C9 C10 C11 C12 -1.3(6) . . . . ?
C10 C11 C12 C13 0.3(6) . . . . ?
C11 C12 C13 C14 -0.5(6) . . . . ?
C11 C12 C13 C13 179.7(3) . . . 7_565 ?
C12 C13 C14 C9 1.7(6) . . . . ?
C13 C13 C14 C9 -178.5(3) 7_565 . . . ?
C12 C13 C14 C15 -177.7(4) . . . . ?
C13 C13 C14 C15 2.1(3) 7_565 . . . ?
C10 C9 C14 C13 -2.6(5) . . . . ?
N2 C9 C14 C13 177.5(3) . . . . ?
C10 C9 C14 C15 176.7(4) . . . . ?
N2 C9 C14 C15 -3.2(6) . . . . ?
C13 C14 C15 C14 -3.2(5) . . . 7_565 ?
C9 C14 C15 C14 177.4(2) . . . 7_565 ?
U1 O3 C20 N1 176.2(3) . . . . ?
U1 O3 C20 C5 -3.0(5) . . . . ?
C2 N1 C20 O3 179.3(4) . . . . ?
C1 N1 C20 O3 0.8(6) . . . . ?
C2 N1 C20 C5 -1.5(6) . . . . ?
C1 N1 C20 C5 180.0(3) . . . . ?
O4 C5 C20 O3 1.1(5) . . . . ?
C6 C5 C20 O3 -178.9(4) . . . . ?
O4 C5 C20 N1 -178.1(3) . . . . ?
C6 C5 C20 N1 1.9(5) . . . . ?
S1A C16 S1 O5 -38.7(10) . . . . ?
S1A C16 S1 C16 67.9(10) . . . 7_565 ?
C16 S1 O5 U1 128.7(2) 7_565 . . . ?
C16 S1 O5 U1 -128.7(2) . . . . ?
O1 U1 O5 S1 0.0 . . . . ?
O2 U1 O5 S1 180.0 . . . . ?
O5A U1 O5 S1 0.0 . . . . ?
O4 U1 O5 S1 94.01(16) . . . . ?
O4 U1 O5 S1 -94.01(16) 7_565 . . . ?
O3 U1 O5 S1 -85.72(10) 7_565 . . . ?
O3 U1 O5 S1 85.72(10) . . . . ?
S1 C16 S1A O5A 41.3(19) . . . . ?
S1 C16 S1A C16 -72.1(11) . . . 7_565 ?
C16 S1A O5A U1 -125.7(11) 7_565 . . . ?
C16 S1A O5A U1 125.7(11) . . . . ?
O1 U1 O5A S1A 180.000(6) . . . . ?
O2 U1 O5A S1A 0.000(7) . . . . ?
O5 U1 O5A S1A 0.000(10) . . . . ?
O4 U1 O5A S1A -108.3(10) . . . . ?
O4 U1 O5A S1A 108.3(10) 7_565 . . . ?
O3 U1 O5A S1A 83.9(5) 7_565 . . . ?
O3 U1 O5A S1A -83.9(5) . . . . ?
